data_7227917
loop_
_publ_author_name
'Wang, Di'
'Sun, Libo'
'Liu, Yuchuan'
'Du, Jianfeng'
'Wang, Shun'
'Song, Xiaowei'
'Liang, Zhiqiang'

_publ_section_title
;
 Synthesis, structure and gas adsorption properties of a stable
 microporous Cu-based metal--organic framework assembled from a T-shaped
 pyridyl dicarboxylate ligand
;
_journal_issue 29
_journal_name_full 'RSC Adv.'
_journal_page_first 17697
_journal_paper_doi 10.1039/C7RA01125C
_journal_volume 7
_journal_year 2017
_chemical_formula_sum 'C19 H11 Cu N O4'
_chemical_formula_weight 380.83
_chemical_name_systematic
; 
 ? 
;
_space_group_IT_number 148
_symmetry_space_group_name_Hall '-R 3'
_symmetry_space_group_name_H-M 'R -3 :H'
_atom_sites_solution_hydrogens geom
_atom_sites_solution_primary direct
_atom_sites_solution_secondary difmap
_audit_creation_method SHELXL-97
_audit_update_record
;
2016-03-30 deposited with the CCDC.
2017-03-12 downloaded from the CCDC.
;
_cell_angle_alpha 90.00
_cell_angle_beta 90.00
_cell_angle_gamma 120.00
_cell_formula_units_Z 18
_cell_length_a 18.9711(9)
_cell_length_b 18.9711(9)
_cell_length_c 44.954(2)
_cell_measurement_temperature 296(2)
_cell_volume 14011.5(11)
_computing_structure_refinement 'SHELXL-97 (Sheldrick, 1997)'
_computing_structure_solution 'SHELXS-97 (Sheldrick, 1990)'
_diffrn_ambient_temperature 296(2)
_diffrn_measured_fraction_theta_full 0.991
_diffrn_measured_fraction_theta_max 0.991
_diffrn_radiation_monochromator graphite
_diffrn_radiation_source 'fine-focus sealed tube'
_diffrn_radiation_type MoK\a
_diffrn_radiation_wavelength 0.71073
_diffrn_reflns_av_R_equivalents 0.0452
_diffrn_reflns_av_sigmaI/netI 0.0291
_diffrn_reflns_limit_h_max 22
_diffrn_reflns_limit_h_min -20
_diffrn_reflns_limit_k_max 22
_diffrn_reflns_limit_k_min -22
_diffrn_reflns_limit_l_max 53
_diffrn_reflns_limit_l_min -49
_diffrn_reflns_number 30455
_diffrn_reflns_theta_full 25.33
_diffrn_reflns_theta_max 25.33
_diffrn_reflns_theta_min 1.32
_exptl_absorpt_coefficient_mu 0.714
_exptl_crystal_density_diffrn 0.812
_exptl_crystal_density_method 'not measured'
_exptl_crystal_F_000 3474
_refine_diff_density_max 2.212
_refine_diff_density_min -0.389
_refine_diff_density_rms 0.203
_refine_ls_extinction_method none
_refine_ls_goodness_of_fit_ref 1.184
_refine_ls_hydrogen_treatment mixed
_refine_ls_matrix_type full
_refine_ls_number_parameters 262
_refine_ls_number_reflns 5645
_refine_ls_number_restraints 0
_refine_ls_restrained_S_all 1.184
_refine_ls_R_factor_all 0.0735
_refine_ls_R_factor_gt 0.0597
_refine_ls_shift/su_max 0.001
_refine_ls_shift/su_mean 0.000
_refine_ls_structure_factor_coef Fsqd
_refine_ls_weighting_details 'calc w=1/[\s^2^(Fo^2^)+(0.1440P)^2^+33.0456P] where P=(Fo^2^+2Fc^2^)/3'
_refine_ls_weighting_scheme calc
_refine_ls_wR_factor_gt 0.2127
_refine_ls_wR_factor_ref 0.2315
_reflns_number_gt 4546
_reflns_number_total 5645
_reflns_threshold_expression >2sigma(I)
_cod_data_source_file c7ra01125c2.cif
_cod_data_source_block pp
_cod_original_cell_volume 14011.3(11)
_cod_database_code 7227917

loop_
_symmetry_equiv_pos_as_xyz
'x, y, z'
'-y, x-y, z'
'-x+y, -x, z'
'x+2/3, y+1/3, z+1/3'
'-y+2/3, x-y+1/3, z+1/3'
'-x+y+2/3, -x+1/3, z+1/3'
'x+1/3, y+2/3, z+2/3'
'-y+1/3, x-y+2/3, z+2/3'
'-x+y+1/3, -x+2/3, z+2/3'
'-x, -y, -z'
'y, -x+y, -z'
'x-y, x, -z'
'-x+2/3, -y+1/3, -z+1/3'
'y+2/3, -x+y+1/3, -z+1/3'
'x-y+2/3, x+1/3, -z+1/3'
'-x+1/3, -y+2/3, -z+2/3'
'y+1/3, -x+y+2/3, -z+2/3'
'x-y+1/3, x+2/3, -z+2/3'

loop_
_atom_site_label
_atom_site_type_symbol
_atom_site_fract_x
_atom_site_fract_y
_atom_site_fract_z
_atom_site_U_iso_or_equiv
_atom_site_adp_type
_atom_site_occupancy
_atom_site_symmetry_multiplicity
_atom_site_calc_flag
_atom_site_refinement_flags
Cu1 Cu 0.52224(3) 0.47781(3) 0.025067(9) 0.0284(2) Uani 1 1 d .
N1 N 0.5411(2) 0.4593(2) 0.07178(7) 0.0410(8) Uani 1 1 d .
O1 O 0.5548(2) 0.5916(2) 0.03439(6) 0.0536(9) Uani 1 1 d .
O2 O 0.4084(2) 0.4453(2) 0.03440(6) 0.0529(9) Uani 1 1 d .
O3 O 0.62842(18) 0.5152(2) 0.00669(6) 0.0460(8) Uani 1 1 d .
O4 O 0.4849(2) 0.37158(18) 0.00674(6) 0.0467(8) Uani 1 1 d .
C1 C 0.5974(3) 0.5228(3) 0.08710(9) 0.0507(12) Uani 1 1 d .
H1 H 0.6429 0.5620 0.0770 0.061 Uiso 1 1 calc R
C2 C 0.5916(3) 0.5336(3) 0.11736(10) 0.0591(13) Uani 1 1 d .
H2 H 0.6324 0.5789 0.1271 0.071 Uiso 1 1 calc R
C3 C 0.5241(3) 0.4757(3) 0.13285(11) 0.0564(14) Uani 1 1 d .
C4 C 0.4664(3) 0.4082(3) 0.11733(10) 0.0592(14) Uani 1 1 d .
H4 H 0.4210 0.3673 0.1270 0.071 Uiso 1 1 calc R
C5 C 0.4774(3) 0.4027(3) 0.08703(9) 0.0507(12) Uani 1 1 d .
H5 H 0.4384 0.3572 0.0768 0.061 Uiso 1 1 calc R
C6 C 0.5115(4) 0.4888(4) 0.16457(11) 0.0686(16) Uani 1 1 d .
C11 C 0.6403(3) 0.5437(3) -0.01925(9) 0.0383(9) Uani 1 1 d .
C12 C 0.7190(3) 0.5640(3) -0.03386(9) 0.0453(11) Uani 1 1 d .
C13 C 0.7748(3) 0.5497(3) -0.01951(9) 0.0399(9) Uani 1 1 d .
H13 H 0.7651 0.5302 -0.0001 0.048 Uiso 1 1 calc R
C14 C 0.7344(3) 0.5947(4) -0.06297(10) 0.0554(13) Uani 1 1 d .
H14 H 0.6971 0.6053 -0.0725 0.067 Uiso 1 1 calc R
C15 C 0.4563(3) 0.3600(3) -0.01923(9) 0.0391(9) Uani 1 1 d .
C16 C 0.4360(3) 0.2811(3) -0.03382(9) 0.0438(10) Uani 1 1 d .
C17 C 0.4053(4) 0.2657(3) -0.06294(10) 0.0549(13) Uani 1 1 d .
H17 H 0.3946 0.3029 -0.0724 0.066 Uiso 1 1 calc R
C18 C 0.8047(3) 0.6093(4) -0.07770(11) 0.0600(15) Uani 1 1 d .
C19 C 0.8196(3) 0.6392(4) -0.10902(11) 0.0647(16) Uani 1 1 d .
C7A C 0.5385(11) 0.5655(9) 0.1747(3) 0.095(5) Uani 0.50 1 d P
C8A C 0.4348(9) 0.4615(11) 0.1748(3) 0.096(6) Uani 0.50 1 d P
C7B C 0.5791(7) 0.5288(9) 0.1842(2) 0.073(4) Uani 0.50 1 d P
C8B C 0.4707(9) 0.4204(7) 0.1843(2) 0.072(4) Uani 0.50 1 d P
C9A C 0.5647(7) 0.5407(8) 0.2138(2) 0.067(3) Uani 0.50 1 d P
C9B C 0.7533(8) 0.6105(12) -0.1285(2) 0.092(5) Uani 0.50 1 d P
C10A C 0.8976(8) 0.6904(10) -0.1196(2) 0.069(3) Uani 0.50 1 d P
C10B C 0.8569(10) 0.6099(13) -0.1285(2) 0.096(6) Uani 0.50 1 d P

loop_
_atom_site_aniso_label
_atom_site_aniso_U_11
_atom_site_aniso_U_22
_atom_site_aniso_U_33
_atom_site_aniso_U_23
_atom_site_aniso_U_13
_atom_site_aniso_U_12
Cu1 0.0416(3) 0.0415(3) 0.0151(3) -0.00030(16) 0.00017(16) 0.0306(2)
N1 0.058(2) 0.057(2) 0.0192(16) 0.0031(15) -0.0017(15) 0.036(2)
O1 0.100(3) 0.0523(19) 0.0307(15) -0.0078(14) -0.0150(16) 0.054(2)
O2 0.0512(18) 0.098(3) 0.0314(15) 0.0157(16) 0.0082(14) 0.0533(19)
O3 0.0443(17) 0.077(2) 0.0298(15) 0.0129(14) 0.0082(12) 0.0404(16)
O4 0.078(2) 0.0442(17) 0.0306(15) -0.0082(12) -0.0137(14) 0.0401(17)
C1 0.051(3) 0.073(3) 0.025(2) 0.004(2) 0.0006(19) 0.029(2)
C2 0.063(3) 0.071(3) 0.027(2) -0.006(2) -0.003(2) 0.022(3)
C3 0.069(3) 0.070(3) 0.021(2) -0.003(2) 0.003(2) 0.028(3)
C4 0.073(3) 0.063(3) 0.025(2) 0.002(2) 0.006(2) 0.022(3)
C5 0.074(3) 0.051(3) 0.026(2) -0.0014(19) -0.007(2) 0.030(2)
C6 0.076(4) 0.074(4) 0.026(3) -0.009(2) 0.008(2) 0.016(3)
C11 0.044(2) 0.056(3) 0.029(2) 0.0019(18) 0.0030(17) 0.035(2)
C12 0.049(3) 0.073(3) 0.027(2) 0.0086(19) 0.0057(18) 0.040(2)
C13 0.041(2) 0.061(3) 0.0239(19) 0.0057(18) 0.0032(16) 0.030(2)
C14 0.056(3) 0.098(4) 0.029(2) 0.016(2) 0.005(2) 0.051(3)
C15 0.057(3) 0.046(2) 0.028(2) -0.0034(17) -0.0022(18) 0.036(2)
C16 0.070(3) 0.048(2) 0.026(2) -0.0061(17) -0.0086(19) 0.039(2)
C17 0.097(4) 0.056(3) 0.030(2) -0.005(2) -0.015(2) 0.051(3)
C18 0.060(3) 0.112(4) 0.027(2) 0.020(2) 0.010(2) 0.057(3)
C19 0.063(3) 0.121(5) 0.029(3) 0.024(3) 0.012(2) 0.060(3)
C7A 0.121(12) 0.079(9) 0.035(6) -0.008(6) 0.024(7) 0.011(9)
C8A 0.077(9) 0.122(13) 0.036(6) -0.021(7) 0.010(6) 0.009(9)
C7B 0.055(6) 0.103(10) 0.030(5) -0.015(6) 0.002(4) 0.017(6)
C8B 0.104(10) 0.050(6) 0.029(5) 0.000(4) 0.012(6) 0.015(6)
C9A 0.061(6) 0.085(8) 0.027(5) -0.010(5) 0.003(4) 0.014(6)
C9B 0.063(7) 0.183(17) 0.032(6) 0.026(8) 0.004(5) 0.062(10)
C10A 0.066(7) 0.117(11) 0.030(5) 0.016(6) 0.004(5) 0.051(7)
C10B 0.129(13) 0.195(18) 0.031(6) 0.035(8) 0.027(7) 0.132(14)

loop_
_atom_type_symbol
_atom_type_description
_atom_type_scat_dispersion_real
_atom_type_scat_dispersion_imag
_atom_type_scat_source
C C 0.0033 0.0016 'International Tables Vol C Tables 4.2.6.8 and 6.1.1.4'
H H 0.0000 0.0000 'International Tables Vol C Tables 4.2.6.8 and 6.1.1.4'
N N 0.0061 0.0033 'International Tables Vol C Tables 4.2.6.8 and 6.1.1.4'
O O 0.0106 0.0060 'International Tables Vol C Tables 4.2.6.8 and 6.1.1.4'
Cu Cu 0.3201 1.2651 'International Tables Vol C Tables 4.2.6.8 and 6.1.1.4'

loop_
_geom_angle_atom_site_label_1
_geom_angle_atom_site_label_2
_geom_angle_atom_site_label_3
_geom_angle
_geom_angle_site_symmetry_1
_geom_angle_site_symmetry_3
O3 Cu1 O4 88.39(15) . .
O3 Cu1 O1 89.47(16) . .
O4 Cu1 O1 166.75(12) . .
O3 Cu1 O2 166.66(12) . .
O4 Cu1 O2 89.53(16) . .
O1 Cu1 O2 89.54(17) . .
O3 Cu1 N1 104.03(13) . .
O4 Cu1 N1 104.09(13) . .
O1 Cu1 N1 89.11(13) . .
O2 Cu1 N1 89.25(13) . .
O3 Cu1 Cu1 87.70(8) . 10_665
O4 Cu1 Cu1 87.77(8) . 10_665
O1 Cu1 Cu1 79.08(8) . 10_665
O2 Cu1 Cu1 79.05(8) . 10_665
N1 Cu1 Cu1 163.35(10) . 10_665
C1 N1 C5 117.0(4) . .
C1 N1 Cu1 118.2(3) . .
C5 N1 Cu1 117.8(3) . .
C15 O1 Cu1 128.1(3) 10_665 .
C11 O2 Cu1 128.2(3) 10_665 .
C11 O3 Cu1 118.6(3) . .
C15 O4 Cu1 118.3(3) . .
N1 C1 C2 123.5(5) . .
C3 C2 C1 119.0(5) . .
C2 C3 C4 117.9(4) . .
C2 C3 C6 120.8(5) . .
C4 C3 C6 121.2(5) . .
C3 C4 C5 118.9(5) . .
N1 C5 C4 123.5(5) . .
C8A C6 C7A 93.1(11) . .
C8A C6 C7B 120.1(8) . .
C7A C6 C7B 57.6(9) . .
C8A C6 C8B 57.1(9) . .
C7A C6 C8B 120.4(7) . .
C7B C6 C8B 91.9(9) . .
C8A C6 C3 119.5(7) . .
C7A C6 C3 119.6(7) . .
C7B C6 C3 120.4(7) . .
C8B C6 C3 119.9(6) . .
O2 C11 O3 126.2(4) 10_665 .
O2 C11 C12 116.5(4) 10_665 .
O3 C11 C12 117.3(3) . .
C13 C12 C14 119.8(4) . .
C13 C12 C11 120.7(4) . .
C14 C12 C11 119.4(4) . .
C12 C13 C16 120.4(4) . 3_665
C18 C14 C12 120.6(4) . .
O1 C15 O4 126.6(4) 10_665 .
O1 C15 C16 116.4(4) 10_665 .
O4 C15 C16 117.0(3) . .
C13 C16 C17 119.7(4) 2_655 .
C13 C16 C15 120.9(4) 2_655 .
C17 C16 C15 119.3(4) . .
C18 C17 C16 120.6(4) 2_655 .
C14 C18 C17 118.9(4) . 3_665
C14 C18 C19 120.5(4) . .
C17 C18 C19 120.6(4) 3_665 .
C10A C19 C9A 91.7(9) . 8_654
C10A C19 C9B 119.7(7) . .
C9A C19 C9B 59.1(9) 8_654 .
C10A C19 C10B 59.4(9) . .
C9A C19 C10B 119.9(7) 8_654 .
C9B C19 C10B 89.4(10) . .
C10A C19 C18 121.5(6) . .
C9A C19 C18 121.5(6) 8_654 .
C9B C19 C18 118.7(7) . .
C10B C19 C18 118.5(7) . .
C7B C7A C6 63.7(10) . .
C7B C7A C9B 90.9(13) . 6_565
C6 C7A C9B 121.1(11) . 6_565
C7B C7A C9A 45.9(8) . .
C6 C7A C9A 92.8(10) . .
C9B C7A C9A 45.0(9) 6_565 .
C7B C7A C8A 91.4(11) . .
C6 C7A C8A 43.4(7) . .
C9B C7A C8A 89.9(9) 6_565 .
C9A C7A C8A 90.2(8) . .
C8B C8A C6 64.5(10) . .
C8B C8A C10B 91.5(14) . 6_565
C6 C8A C10B 121.6(11) . 6_565
C8B C8A C10A 46.1(8) . 6_565
C6 C8A C10A 93.1(11) . 6_565
C10B C8A C10A 45.4(9) 6_565 6_565
C8B C8A C7A 92.3(11) . .
C6 C8A C7A 43.4(7) . .
C10B C8A C7A 90.1(9) 6_565 .
C10A C8A C7A 90.5(8) 6_565 .
C7A C7B C9A 90.6(12) . .
C7A C7B C6 58.7(8) . .
C9A C7B C6 118.6(10) . .
C7A C7B C9B 46.6(8) . 6_565
C9A C7B C9B 44.0(8) . 6_565
C6 C7B C9B 89.7(9) . 6_565
C8A C8B C10A 90.3(12) . 6_565
C8A C8B C6 58.4(8) . .
C10A C8B C6 117.7(10) 6_565 .
C8A C8B C10B 46.3(8) . 6_565
C10A C8B C10B 44.0(8) 6_565 6_565
C6 C8B C10B 89.4(9) . 6_565
C9B C9A C19 60.6(8) 6_565 6_565
C9B C9A C7B 91.1(11) 6_565 .
C19 C9A C7B 121.6(10) 6_565 .
C9B C9A C7A 47.6(8) 6_565 .
C19 C9A C7A 92.3(9) 6_565 .
C7B C9A C7A 43.5(8) . .
C9B C9A C10A 89.2(9) 6_565 6_565
C19 C9A C10A 44.0(6) 6_565 6_565
C7B C9A C10A 91.0(8) . 6_565
C7A C9A C10A 89.5(7) . 6_565
C9A C9B C19 60.3(9) 8_654 .
C9A C9B C7A 87.4(14) 8_654 8_654
C19 C9B C7A 118.5(12) . 8_654
C9A C9B C10B 90.9(10) 8_654 .
C19 C9B C10B 45.4(6) . .
C7A C9B C10B 90.1(9) 8_654 .
C9A C9B C7B 44.8(8) 8_654 8_654
C19 C9B C7B 90.5(10) . 8_654
C7A C9B C7B 42.6(9) 8_654 8_654
C10B C9B C7B 91.3(8) . 8_654
C10B C10A C19 61.0(8) . .
C10B C10A C8B 91.3(11) . 8_654
C19 C10A C8B 122.4(10) . 8_654
C10B C10A C8A 47.8(8) . 8_654
C19 C10A C8A 92.7(9) . 8_654
C8B C10A C8A 43.6(8) 8_654 8_654
C10B C10A C9A 89.8(9) . 8_654
C19 C10A C9A 44.3(6) . 8_654
C8B C10A C9A 91.6(8) 8_654 8_654
C8A C10A C9A 89.8(7) 8_654 8_654
C10A C10B C19 59.6(9) . .
C10A C10B C8A 86.8(14) . 8_654
C19 C10B C8A 117.9(12) . 8_654
C10A C10B C9B 90.0(10) . .
C19 C10B C9B 45.2(6) . .
C8A C10B C9B 89.9(9) 8_654 .
C10A C10B C8B 44.6(8) . 8_654
C19 C10B C8B 90.2(10) . 8_654
C8A C10B C8B 42.2(9) 8_654 8_654
C9B C10B C8B 91.2(8) . 8_654

loop_
_geom_bond_atom_site_label_1
_geom_bond_atom_site_label_2
_geom_bond_distance
_geom_bond_site_symmetry_2
Cu1 O3 1.953(3) .
Cu1 O4 1.953(3) .
Cu1 O1 1.971(3) .
Cu1 O2 1.971(3) .
Cu1 N1 2.188(3) .
Cu1 Cu1 2.6853(8) 10_665
N1 C1 1.333(6) .
N1 C5 1.336(6) .
O1 C15 1.244(5) 10_665
O2 C11 1.247(5) 10_665
O3 C11 1.257(5) .
O4 C15 1.260(5) .
C1 C2 1.388(6) .
C2 C3 1.387(7) .
C3 C4 1.387(7) .
C3 C6 1.487(7) .
C4 C5 1.390(6) .
C6 C8A 1.356(16) .
C6 C7A 1.357(16) .
C6 C7B 1.423(12) .
C6 C8B 1.437(12) .
C11 O2 1.247(5) 10_665
C11 C12 1.495(6) .
C12 C13 1.379(6) .
C12 C14 1.402(6) .
C13 C16 1.378(6) 3_665
C14 C18 1.387(7) .
C15 O1 1.244(5) 10_665
C15 C16 1.497(6) .
C16 C13 1.379(6) 2_655
C16 C17 1.403(6) .
C17 C18 1.388(7) 2_655
C18 C17 1.388(7) 3_665
C18 C19 1.491(7) .
C19 C10A 1.385(14) .
C19 C9A 1.393(13) 8_654
C19 C9B 1.399(13) .
C19 C10B 1.404(13) .
C7A C7B 1.34(2) .
C7A C9B 1.439(15) 6_565
C7A C9A 1.95(2) .
C7A C8A 1.97(2) .
C8A C8B 1.34(2) .
C8A C10B 1.438(15) 6_565
C8A C10A 1.94(2) 6_565
C7B C9A 1.397(14) .
C7B C9B 1.98(2) 6_565
C8B C10A 1.397(14) 6_565
C8B C10B 1.99(2) 6_565
C9A C9B 1.38(2) 6_565
C9A C19 1.394(13) 6_565
C9A C10A 1.993(17) 6_565
C9B C9A 1.38(2) 8_654
C9B C7A 1.439(15) 8_654
C9B C10B 1.971(18) .
C9B C7B 1.98(2) 8_654
C10A C10B 1.38(2) .
C10A C8B 1.397(14) 8_654
C10A C8A 1.94(2) 8_654
C10A C9A 1.993(17) 8_654
C10B C8A 1.438(15) 8_654
C10B C8B 1.99(2) 8_654
